data_7045488
loop_
_publ_author_name
'Holz, Julia'
'Ayerbe Garc\'ia, Marta'
'Frey, Wolfgang'
'Krupp, Felix'
'Peters, Ren\'e'

_publ_section_title
;
 Diastereoselective synthesis, structure and reactivity studies of
 ferrocenyloxazoline gold(i) and gold(ii) complexes.
;
_journal_issue 11
_journal_name_full 'Dalton transactions (Cambridge, England : 2003)'
_journal_page_first 3880
_journal_page_last 3905
_journal_paper_doi 10.1039/c8dt00109j
_journal_volume 47
_journal_year 2018
_chemical_formula_moiety 'C30 H32 Au2 Fe2 N2 O2'
_chemical_formula_sum 'C30 H32 Au2 Fe2 N2 O2'
_chemical_formula_weight 958.21
_chemical_name_systematic
; 
 'Me2FOAu(I)' 
;
_space_group_IT_number 14
_space_group_name_Hall '-P 2yn'
_space_group_name_H-M_alt 'P 1 21/n 1'
_symmetry_cell_setting monoclinic
_symmetry_space_group_name_Hall '-P 2yn'
_symmetry_space_group_name_H-M 'P 1 21/n 1'
_atom_sites_solution_hydrogens geom
_atom_sites_solution_primary direct
_atom_sites_solution_secondary difmap
_audit_creation_method SHELXL-97
_audit_update_record
;
2017-11-30 deposited with the CCDC.
2018-02-01 downloaded from the CCDC.
;
_cell_angle_alpha 90.00
_cell_angle_beta 102.392(4)
_cell_angle_gamma 90.00
_cell_formula_units_Z 4
_cell_length_a 12.2325(8)
_cell_length_b 16.4711(10)
_cell_length_c 13.7540(9)
_cell_measurement_reflns_used 6514
_cell_measurement_temperature 130(2)
_cell_measurement_theta_max 30.54
_cell_measurement_theta_min 1.96
_cell_volume 2706.6(3)
_computing_cell_refinement 'Bruker APEXII Software Suite, 2008'
_computing_data_collection 'Bruker APEXII Software Suite, 2008'
_computing_data_reduction 'Bruker APEXII Software Suite, 2008'
_computing_molecular_graphics 'SHELXTL-plus, XP (Sheldrick, 1991)'
_computing_structure_refinement 'SHELXL-97 (Sheldrick, 1997)'
_computing_structure_solution 'SHELXS-97 (Sheldrick, 1990)'
_diffrn_ambient_temperature 130(2)
_diffrn_measured_fraction_theta_full 0.996
_diffrn_measured_fraction_theta_max 0.996
_diffrn_measurement_device_type 'Bruker Kappa APEXII Duo'
_diffrn_measurement_method 'Omega + Phi Scans'
_diffrn_radiation_monochromator Triumph
_diffrn_radiation_source 'fine-focus sealed tube'
_diffrn_radiation_type MoK\a
_diffrn_radiation_wavelength 0.71073
_diffrn_reflns_av_R_equivalents 0.0461
_diffrn_reflns_av_sigmaI/netI 0.0313
_diffrn_reflns_limit_h_max 17
_diffrn_reflns_limit_h_min -17
_diffrn_reflns_limit_k_max 23
_diffrn_reflns_limit_k_min -23
_diffrn_reflns_limit_l_max 19
_diffrn_reflns_limit_l_min -19
_diffrn_reflns_number 58541
_diffrn_reflns_theta_full 30.54
_diffrn_reflns_theta_max 30.54
_diffrn_reflns_theta_min 1.96
_diffrn_standards_decay_% 0
_diffrn_standards_interval_count 0
_diffrn_standards_number 0
_exptl_absorpt_coefficient_mu 11.889
_exptl_absorpt_correction_T_max 0.4582
_exptl_absorpt_correction_T_min 0.0712
_exptl_absorpt_correction_type numerical
_exptl_absorpt_process_details 'SADABS (Bruker, 2008)'
_exptl_crystal_colour orange
_exptl_crystal_density_diffrn 2.351
_exptl_crystal_density_method 'not measured'
_exptl_crystal_description needle
_exptl_crystal_F_000 1808
_exptl_crystal_size_max 0.40
_exptl_crystal_size_mid 0.10
_exptl_crystal_size_min 0.09
_refine_diff_density_max 10.116
_refine_diff_density_min -1.318
_refine_diff_density_rms 0.266
_refine_ls_extinction_method none
_refine_ls_goodness_of_fit_ref 1.052
_refine_ls_hydrogen_treatment constr
_refine_ls_matrix_type full
_refine_ls_number_parameters 347
_refine_ls_number_reflns 8259
_refine_ls_number_restraints 0
_refine_ls_restrained_S_all 1.052
_refine_ls_R_factor_all 0.0566
_refine_ls_R_factor_gt 0.0377
_refine_ls_shift/su_max 0.001
_refine_ls_shift/su_mean 0.000
_refine_ls_structure_factor_coef Fsqd
_refine_ls_weighting_details 'calc w=1/[\s^2^(Fo^2^)+(0.0461P)^2^+35.9815P] where P=(Fo^2^+2Fc^2^)/3'
_refine_ls_weighting_scheme calc
_refine_ls_wR_factor_gt 0.0908
_refine_ls_wR_factor_ref 0.1039
_reflns_number_gt 6514
_reflns_number_total 8259
_reflns_threshold_expression >2sigma(I)
_cod_data_source_file c8dt00109j2.cif
_cod_data_source_block s2408lm
_cod_depositor_comments 'Adding full bibliography for 7045484--7045498.cif.'
_cod_original_sg_symbol_H-M 'P 21/n'
_cod_database_code 7045488

loop_
_symmetry_equiv_pos_as_xyz
'x, y, z'
'-x+1/2, y+1/2, -z+1/2'
'-x, -y, -z'
'x-1/2, -y-1/2, z-1/2'

loop_
_atom_site_label
_atom_site_type_symbol
_atom_site_fract_x
_atom_site_fract_y
_atom_site_fract_z
_atom_site_U_iso_or_equiv
_atom_site_adp_type
_atom_site_occupancy
_atom_site_symmetry_multiplicity
_atom_site_calc_flag
_atom_site_refinement_flags
Au1 Au 0.682352(19) 0.018127(15) 0.458223(18) 0.01579(6) Uani 1 1 d .
Au2 Au 0.727744(19) 0.182273(15) 0.414181(18) 0.01615(6) Uani 1 1 d .
Fe1 Fe 0.73355(8) 0.01897(6) 0.20052(7) 0.01911(19) Uani 1 1 d .
Fe2 Fe 0.54884(8) 0.30536(6) 0.52686(7) 0.01814(18) Uani 1 1 d .
C1 C 0.7536(6) -0.0213(4) 0.3492(5) 0.0193(12) Uani 1 1 d .
O1 O 1.0337(4) 0.0693(3) 0.3906(4) 0.0216(10) Uani 1 1 d .
N1 N 0.8894(5) 0.1466(4) 0.4085(4) 0.0184(11) Uani 1 1 d .
O2 O 0.5354(4) 0.1382(3) 0.6734(4) 0.0204(9) Uani 1 1 d .
N2 N 0.6207(5) 0.0611(4) 0.5771(4) 0.0185(11) Uani 1 1 d .
C2 C 0.8559(5) 0.0124(4) 0.3279(5) 0.0184(12) Uani 1 1 d .
C3 C 0.8862(5) -0.0350(4) 0.2472(5) 0.0169(12) Uani 1 1 d .
H3 H 0.9498 -0.0265 0.2192 0.020 Uiso 1 1 calc R
C4 C 0.8038(6) -0.0956(4) 0.2187(5) 0.0218(13) Uani 1 1 d .
H4 H 0.8014 -0.1348 0.1677 0.026 Uiso 1 1 calc R
C5 C 0.7237(6) -0.0869(4) 0.2815(5) 0.0216(13) Uani 1 1 d .
H5 H 0.6598 -0.1205 0.2780 0.026 Uiso 1 1 calc R
C6 C 0.6076(6) 0.1041(5) 0.1770(6) 0.0261(15) Uani 1 1 d .
H6 H 0.5661 0.1212 0.2243 0.031 Uiso 1 1 calc R
C7 C 0.7107(7) 0.1391(5) 0.1613(6) 0.0319(17) Uani 1 1 d .
H7 H 0.7493 0.1835 0.1972 0.038 Uiso 1 1 calc R
C8 C 0.7439(6) 0.0971(5) 0.0849(6) 0.0289(16) Uani 1 1 d .
H8 H 0.8079 0.1091 0.0587 0.035 Uiso 1 1 calc R
C9 C 0.6646(7) 0.0319(5) 0.0518(6) 0.0265(15) Uani 1 1 d .
H9 H 0.6682 -0.0078 0.0024 0.032 Uiso 1 1 calc R
C10 C 0.5806(6) 0.0396(5) 0.1086(5) 0.0258(15) Uani 1 1 d .
H10 H 0.5160 0.0063 0.1015 0.031 Uiso 1 1 calc R
C11 C 0.9224(5) 0.0803(4) 0.3762(5) 0.0189(12) Uani 1 1 d .
C12 C 0.9898(6) 0.1929(4) 0.4630(5) 0.0212(13) Uani 1 1 d .
C13 C 1.0862(6) 0.1438(5) 0.4351(6) 0.0244(14) Uani 1 1 d .
H13A H 1.1202 0.1742 0.3870 0.029 Uiso 1 1 calc R
H13B H 1.1449 0.1317 0.4949 0.029 Uiso 1 1 calc R
C14 C 0.9921(7) 0.1891(5) 0.5736(6) 0.0285(16) Uani 1 1 d .
H14A H 0.9259 0.2166 0.5872 0.043 Uiso 1 1 calc R
H14B H 1.0599 0.2159 0.6106 0.043 Uiso 1 1 calc R
H14C H 0.9919 0.1322 0.5945 0.043 Uiso 1 1 calc R
C15 C 0.9856(7) 0.2802(5) 0.4257(6) 0.0306(16) Uani 1 1 d .
H15A H 0.9210 0.3080 0.4421 0.046 Uiso 1 1 calc R
H15B H 0.9786 0.2803 0.3534 0.046 Uiso 1 1 calc R
H15C H 1.0545 0.3084 0.4577 0.046 Uiso 1 1 calc R
C16 C 0.5754(5) 0.2142(4) 0.4297(5) 0.0167(11) Uani 1 1 d .
C17 C 0.5196(5) 0.1850(4) 0.5068(5) 0.0176(12) Uani 1 1 d .
C18 C 0.4164(6) 0.2277(5) 0.5028(5) 0.0224(13) Uani 1 1 d .
H18 H 0.3658 0.2205 0.5458 0.027 Uiso 1 1 calc R
C19 C 0.4048(6) 0.2830(5) 0.4220(5) 0.0232(14) Uani 1 1 d .
H19 H 0.3437 0.3191 0.4006 0.028 Uiso 1 1 calc R
C20 C 0.5010(6) 0.2754(4) 0.3780(5) 0.0195(12) Uani 1 1 d .
H20 H 0.5135 0.3062 0.3230 0.023 Uiso 1 1 calc R
C21 C 0.7064(7) 0.3486(5) 0.5869(6) 0.0304(16) Uani 1 1 d .
H21 H 0.7751 0.3308 0.5724 0.036 Uiso 1 1 calc R
C22 C 0.6543(7) 0.3169(5) 0.6626(6) 0.0305(16) Uani 1 1 d .
H22 H 0.6823 0.2739 0.7070 0.037 Uiso 1 1 calc R
C23 C 0.5535(7) 0.3607(5) 0.6600(6) 0.0282(15) Uani 1 1 d .
H23 H 0.5024 0.3520 0.7021 0.034 Uiso 1 1 calc R
C24 C 0.5428(7) 0.4192(5) 0.5840(6) 0.0285(16) Uani 1 1 d .
H24 H 0.4835 0.4573 0.5666 0.034 Uiso 1 1 calc R
C25 C 0.6365(7) 0.4117(5) 0.5374(6) 0.0270(15) Uani 1 1 d .
H25 H 0.6496 0.4432 0.4831 0.032 Uiso 1 1 calc R
C26 C 0.5617(5) 0.1253(4) 0.5831(5) 0.0169(12) Uani 1 1 d .
C27 C 0.6550(6) 0.0249(4) 0.6797(5) 0.0200(13) Uani 1 1 d .
C28 C 0.5721(6) 0.0663(5) 0.7326(5) 0.0234(14) Uani 1 1 d .
H28A H 0.5080 0.0301 0.7346 0.028 Uiso 1 1 calc R
H28B H 0.6089 0.0813 0.8015 0.028 Uiso 1 1 calc R
C29 C 0.7770(6) 0.0501(5) 0.7226(6) 0.0270(15) Uani 1 1 d .
H29A H 0.8260 0.0252 0.6832 0.040 Uiso 1 1 calc R
H29B H 0.7992 0.0317 0.7918 0.040 Uiso 1 1 calc R
H29C H 0.7835 0.1093 0.7201 0.040 Uiso 1 1 calc R
C30 C 0.6404(7) -0.0661(5) 0.6763(6) 0.0257(15) Uani 1 1 d .
H30A H 0.5628 -0.0794 0.6450 0.039 Uiso 1 1 calc R
H30B H 0.6583 -0.0879 0.7442 0.039 Uiso 1 1 calc R
H30C H 0.6907 -0.0901 0.6375 0.039 Uiso 1 1 calc R

loop_
_atom_site_aniso_label
_atom_site_aniso_U_11
_atom_site_aniso_U_22
_atom_site_aniso_U_33
_atom_site_aniso_U_23
_atom_site_aniso_U_13
_atom_site_aniso_U_12
Au1 0.01646(11) 0.01611(11) 0.01591(11) -0.00032(8) 0.00596(8) 0.00116(8)
Au2 0.01551(11) 0.01617(11) 0.01740(12) -0.00028(8) 0.00491(8) 0.00036(8)
Fe1 0.0176(4) 0.0234(5) 0.0164(4) 0.0027(4) 0.0039(3) 0.0023(4)
Fe2 0.0201(4) 0.0172(4) 0.0174(4) -0.0013(3) 0.0047(3) 0.0022(3)
C1 0.019(3) 0.022(3) 0.019(3) 0.005(2) 0.007(2) 0.006(2)
O1 0.013(2) 0.026(3) 0.025(3) -0.003(2) 0.0016(18) 0.0016(18)
N1 0.017(2) 0.020(3) 0.019(3) 0.001(2) 0.005(2) 0.001(2)
O2 0.025(2) 0.022(2) 0.016(2) 0.0007(18) 0.0097(18) 0.0043(19)
N2 0.019(3) 0.021(3) 0.017(3) 0.001(2) 0.007(2) 0.001(2)
C2 0.017(3) 0.018(3) 0.020(3) 0.005(2) 0.003(2) 0.006(2)
C3 0.016(3) 0.017(3) 0.017(3) 0.002(2) 0.003(2) 0.005(2)
C4 0.024(3) 0.023(3) 0.019(3) -0.005(3) 0.006(3) 0.003(3)
C5 0.018(3) 0.024(3) 0.023(3) -0.005(3) 0.002(2) 0.001(2)
C6 0.028(3) 0.029(4) 0.022(3) 0.009(3) 0.008(3) 0.011(3)
C7 0.034(4) 0.028(4) 0.028(4) 0.011(3) -0.006(3) 0.005(3)
C8 0.017(3) 0.040(4) 0.031(4) 0.015(3) 0.007(3) 0.005(3)
C9 0.031(4) 0.030(4) 0.017(3) -0.001(3) 0.003(3) 0.003(3)
C10 0.022(3) 0.037(4) 0.018(3) 0.004(3) 0.002(3) 0.004(3)
C11 0.017(3) 0.025(3) 0.016(3) 0.005(2) 0.006(2) 0.004(2)
C12 0.019(3) 0.023(3) 0.021(3) 0.003(3) 0.003(2) -0.001(2)
C13 0.018(3) 0.024(3) 0.028(4) -0.006(3) -0.001(3) -0.003(3)
C14 0.028(4) 0.033(4) 0.023(4) -0.001(3) 0.002(3) 0.002(3)
C15 0.032(4) 0.025(4) 0.031(4) 0.007(3) -0.001(3) -0.006(3)
C16 0.020(3) 0.017(3) 0.013(3) -0.002(2) 0.003(2) 0.001(2)
C17 0.013(3) 0.021(3) 0.018(3) -0.001(2) 0.000(2) -0.001(2)
C18 0.019(3) 0.027(4) 0.022(3) -0.003(3) 0.005(3) 0.002(3)
C19 0.018(3) 0.028(4) 0.024(3) -0.001(3) 0.004(3) 0.002(3)
C20 0.021(3) 0.020(3) 0.017(3) 0.000(2) 0.004(2) 0.003(2)
C21 0.025(3) 0.029(4) 0.035(4) -0.012(3) 0.003(3) -0.001(3)
C22 0.035(4) 0.028(4) 0.024(4) -0.003(3) -0.005(3) -0.002(3)
C23 0.037(4) 0.028(4) 0.022(3) -0.006(3) 0.010(3) -0.002(3)
C24 0.038(4) 0.022(3) 0.028(4) -0.005(3) 0.013(3) 0.000(3)
C25 0.031(4) 0.025(4) 0.026(4) -0.003(3) 0.010(3) -0.006(3)
C26 0.013(3) 0.020(3) 0.018(3) -0.004(2) 0.005(2) 0.000(2)
C27 0.020(3) 0.022(3) 0.017(3) 0.002(2) 0.003(2) 0.002(2)
C28 0.030(4) 0.025(3) 0.018(3) 0.003(3) 0.011(3) 0.005(3)
C29 0.020(3) 0.033(4) 0.026(4) 0.000(3) 0.000(3) 0.005(3)
C30 0.029(4) 0.024(4) 0.023(4) 0.003(3) 0.003(3) 0.002(3)

loop_
_atom_type_symbol
_atom_type_description
_atom_type_scat_dispersion_real
_atom_type_scat_dispersion_imag
_atom_type_scat_source
C C 0.0033 0.0016 'International Tables Vol C Tables 4.2.6.8 and 6.1.1.4'
H H 0.0000 0.0000 'International Tables Vol C Tables 4.2.6.8 and 6.1.1.4'
N N 0.0061 0.0033 'International Tables Vol C Tables 4.2.6.8 and 6.1.1.4'
O O 0.0106 0.0060 'International Tables Vol C Tables 4.2.6.8 and 6.1.1.4'
Fe Fe 0.3463 0.8444 'International Tables Vol C Tables 4.2.6.8 and 6.1.1.4'
Au Au -2.0133 8.8022 'International Tables Vol C Tables 4.2.6.8 and 6.1.1.4'

loop_
_geom_angle_atom_site_label_1
_geom_angle_atom_site_label_2
_geom_angle_atom_site_label_3
_geom_angle
C1 Au1 N2 175.6(3)
C1 Au1 Au2 90.7(2)
N2 Au1 Au2 87.96(16)
C16 Au2 N1 176.0(2)
C16 Au2 Au1 89.90(19)
N1 Au2 Au1 88.30(16)
C3 Fe1 C2 42.0(3)
C3 Fe1 C10 156.6(3)
C2 Fe1 C10 159.9(3)
C3 Fe1 C9 120.7(3)
C2 Fe1 C9 158.1(3)
C10 Fe1 C9 40.7(3)
C3 Fe1 C7 124.4(3)
C2 Fe1 C7 108.0(3)
C10 Fe1 C7 67.9(3)
C9 Fe1 C7 68.5(3)
C3 Fe1 C6 161.7(3)
C2 Fe1 C6 123.8(3)
C10 Fe1 C6 40.2(3)
C9 Fe1 C6 68.8(3)
C7 Fe1 C6 41.1(3)
C3 Fe1 C4 40.2(3)
C2 Fe1 C4 68.9(3)
C10 Fe1 C4 121.8(3)
C9 Fe1 C4 106.7(3)
C7 Fe1 C4 160.2(3)
C6 Fe1 C4 156.9(3)
C3 Fe1 C8 108.0(3)
C2 Fe1 C8 122.4(3)
C10 Fe1 C8 67.8(3)
C9 Fe1 C8 41.3(3)
C7 Fe1 C8 39.4(3)
C6 Fe1 C8 67.8(3)
C4 Fe1 C8 124.6(3)
C3 Fe1 C5 67.8(3)
C2 Fe1 C5 67.3(3)
C10 Fe1 C5 108.6(3)
C9 Fe1 C5 124.1(3)
C7 Fe1 C5 157.7(3)
C6 Fe1 C5 121.8(3)
C4 Fe1 C5 40.7(3)
C8 Fe1 C5 161.7(3)
C3 Fe1 C1 69.5(3)
C2 Fe1 C1 40.9(3)
C10 Fe1 C1 123.4(3)
C9 Fe1 C1 159.4(3)
C7 Fe1 C1 122.5(3)
C6 Fe1 C1 107.1(3)
C4 Fe1 C1 68.7(3)
C8 Fe1 C1 157.6(3)
C5 Fe1 C1 39.6(3)
C17 Fe2 C22 106.0(3)
C17 Fe2 C23 122.1(3)
C22 Fe2 C23 40.9(3)
C17 Fe2 C18 41.5(3)
C22 Fe2 C18 122.2(3)
C23 Fe2 C18 107.2(3)
C17 Fe2 C24 158.9(3)
C22 Fe2 C24 68.2(3)
C23 Fe2 C24 40.4(3)
C18 Fe2 C24 123.1(3)
C17 Fe2 C25 157.6(3)
C22 Fe2 C25 68.6(3)
C23 Fe2 C25 68.9(3)
C18 Fe2 C25 159.7(3)
C24 Fe2 C25 41.1(3)
C17 Fe2 C19 68.2(3)
C22 Fe2 C19 159.7(3)
C23 Fe2 C19 124.4(3)
C18 Fe2 C19 40.6(3)
C24 Fe2 C19 109.8(3)
C25 Fe2 C19 124.1(3)
C17 Fe2 C21 121.2(3)
C22 Fe2 C21 40.9(3)
C23 Fe2 C21 68.9(3)
C18 Fe2 C21 158.3(3)
C24 Fe2 C21 68.6(3)
C25 Fe2 C21 40.6(3)
C19 Fe2 C21 158.9(3)
C17 Fe2 C20 68.1(3)
C22 Fe2 C20 156.9(3)
C23 Fe2 C20 161.1(3)
C18 Fe2 C20 69.0(3)
C24 Fe2 C20 125.1(3)
C25 Fe2 C20 107.9(3)
C19 Fe2 C20 40.9(3)
C21 Fe2 C20 121.6(3)
C17 Fe2 C16 41.7(3)
C22 Fe2 C16 120.0(3)
C23 Fe2 C16 157.3(3)
C18 Fe2 C16 70.8(3)
C24 Fe2 C16 159.0(3)
C25 Fe2 C16 120.8(3)
C19 Fe2 C16 69.5(3)
C21 Fe2 C16 104.2(3)
C20 Fe2 C16 40.6(3)
C5 C1 C2 105.7(6)
C5 C1 Au1 130.3(5)
C2 C1 Au1 124.0(5)
C5 C1 Fe1 69.2(4)
C2 C1 Fe1 67.1(4)
Au1 C1 Fe1 130.2(3)
C11 O1 C13 106.9(5)
C11 N1 C12 108.8(5)
C11 N1 Au2 129.0(5)
C12 N1 Au2 121.3(4)
C26 O2 C28 106.1(5)
C26 N2 C27 108.1(5)
C26 N2 Au1 129.3(5)
C27 N2 Au1 122.0(4)
C1 C2 C11 128.4(6)
C1 C2 C3 108.5(6)
C11 C2 C3 123.1(6)
C1 C2 Fe1 72.0(4)
C11 C2 Fe1 125.7(5)
C3 C2 Fe1 68.8(4)
C4 C3 C2 107.7(6)
C4 C3 Fe1 70.8(4)
C2 C3 Fe1 69.1(3)
C4 C3 H3 126.1
C2 C3 H3 126.1
Fe1 C3 H3 125.5
C3 C4 C5 107.4(6)
C3 C4 Fe1 69.0(4)
C5 C4 Fe1 70.4(4)
C3 C4 H4 126.3
C5 C4 H4 126.3
Fe1 C4 H4 125.8
C1 C5 C4 110.7(6)
C1 C5 Fe1 71.2(4)
C4 C5 Fe1 68.9(4)
C1 C5 H5 124.6
C4 C5 H5 124.6
Fe1 C5 H5 126.9
C10 C6 C7 106.7(7)
C10 C6 Fe1 69.6(4)
C7 C6 Fe1 69.3(4)
C10 C6 H6 126.6
C7 C6 H6 126.6
Fe1 C6 H6 126.0
C8 C7 C6 108.8(7)
C8 C7 Fe1 71.0(5)
C6 C7 Fe1 69.5(4)
C8 C7 H7 125.6
C6 C7 H7 125.6
Fe1 C7 H7 125.4
C7 C8 C9 108.7(7)
C7 C8 Fe1 69.7(4)
C9 C8 Fe1 68.6(4)
C7 C8 H8 125.6
C9 C8 H8 125.6
Fe1 C8 H8 127.7
C10 C9 C8 105.9(7)
C10 C9 Fe1 69.6(4)
C8 C9 Fe1 70.1(4)
C10 C9 H9 127.1
C8 C9 H9 127.1
Fe1 C9 H9 124.8
C6 C10 C9 109.9(7)
C6 C10 Fe1 70.2(4)
C9 C10 Fe1 69.7(4)
C6 C10 H10 125.1
C9 C10 H10 125.1
Fe1 C10 H10 126.7
N1 C11 O1 116.7(6)
N1 C11 C2 128.9(6)
O1 C11 C2 114.4(6)
N1 C12 C14 108.5(6)
N1 C12 C15 110.2(6)
C14 C12 C15 111.6(7)
N1 C12 C13 101.3(5)
C14 C12 C13 112.1(6)
C15 C12 C13 112.5(6)
O1 C13 C12 104.7(5)
O1 C13 H13A 110.8
C12 C13 H13A 110.8
O1 C13 H13B 110.8
C12 C13 H13B 110.8
H13A C13 H13B 108.9
C12 C14 H14A 109.5
C12 C14 H14B 109.5
H14A C14 H14B 109.5
C12 C14 H14C 109.5
H14A C14 H14C 109.5
H14B C14 H14C 109.5
C12 C15 H15A 109.5
C12 C15 H15B 109.5
H15A C15 H15B 109.5
C12 C15 H15C 109.5
H15A C15 H15C 109.5
H15B C15 H15C 109.5
C20 C16 C17 104.1(6)
C20 C16 Au2 129.8(5)
C17 C16 Au2 125.8(5)
C20 C16 Fe2 69.0(4)
C17 C16 Fe2 67.0(4)
Au2 C16 Fe2 122.5(3)
C18 C17 C26 122.2(6)
C18 C17 C16 110.8(6)
C26 C17 C16 126.9(6)
C18 C17 Fe2 69.7(4)
C26 C17 Fe2 122.7(5)
C16 C17 Fe2 71.3(4)
C19 C18 C17 106.4(6)
C19 C18 Fe2 70.5(4)
C17 C18 Fe2 68.8(4)
C19 C18 H18 126.8
C17 C18 H18 126.8
Fe2 C18 H18 125.5
C18 C19 C20 108.7(6)
C18 C19 Fe2 68.9(4)
C20 C19 Fe2 69.9(4)
C18 C19 H19 125.7
C20 C19 H19 125.7
Fe2 C19 H19 127.2
C16 C20 C19 109.9(6)
C16 C20 Fe2 70.3(4)
C19 C20 Fe2 69.2(4)
C16 C20 H20 125.0
C19 C20 H20 125.0
Fe2 C20 H20 127.0
C25 C21 C22 107.4(7)
C25 C21 Fe2 69.2(4)
C22 C21 Fe2 68.9(4)
C25 C21 H21 126.3
C22 C21 H21 126.3
Fe2 C21 H21 127.2
C21 C22 C23 108.4(7)
C21 C22 Fe2 70.2(4)
C23 C22 Fe2 69.5(4)
C21 C22 H22 125.8
C23 C22 H22 125.8
Fe2 C22 H22 126.1
C24 C23 C22 107.9(7)
C24 C23 Fe2 70.0(4)
C22 C23 Fe2 69.6(4)
C24 C23 H23 126.0
C22 C23 H23 126.0
Fe2 C23 H23 125.9
C23 C24 C25 108.5(7)
C23 C24 Fe2 69.6(4)
C25 C24 Fe2 69.5(4)
C23 C24 H24 125.7
C25 C24 H24 125.7
Fe2 C24 H24 126.7
C21 C25 C24 107.7(7)
C21 C25 Fe2 70.1(4)
C24 C25 Fe2 69.4(4)
C21 C25 H25 126.1
C24 C25 H25 126.1
Fe2 C25 H25 125.9
N2 C26 O2 115.4(6)
N2 C26 C17 128.7(6)
O2 C26 C17 115.9(6)
C30 C27 N2 110.9(6)
C30 C27 C28 111.8(6)
N2 C27 C28 100.9(5)
C30 C27 C29 112.2(6)
N2 C27 C29 107.8(6)
C28 C27 C29 112.7(6)
O2 C28 C27 104.7(5)
O2 C28 H28A 110.8
C27 C28 H28A 110.8
O2 C28 H28B 110.8
C27 C28 H28B 110.8
H28A C28 H28B 108.9
C27 C29 H29A 109.5
C27 C29 H29B 109.5
H29A C29 H29B 109.5
C27 C29 H29C 109.5
H29A C29 H29C 109.5
H29B C29 H29C 109.5
C27 C30 H30A 109.5
C27 C30 H30B 109.5
H30A C30 H30B 109.5
C27 C30 H30C 109.5
H30A C30 H30C 109.5
H30B C30 H30C 109.5

loop_
_geom_bond_atom_site_label_1
_geom_bond_atom_site_label_2
_geom_bond_distance
Au1 C1 1.998(7)
Au1 N2 2.067(6)
Au1 Au2 2.8512(4)
Au2 C16 1.991(6)
Au2 N1 2.080(5)
Fe1 C3 2.043(6)
Fe1 C2 2.048(7)
Fe1 C10 2.049(7)
Fe1 C9 2.049(7)
Fe1 C7 2.054(8)
Fe1 C6 2.057(7)
Fe1 C4 2.066(7)
Fe1 C8 2.071(8)
Fe1 C5 2.087(8)
Fe1 C1 2.113(7)
Fe2 C17 2.023(7)
Fe2 C22 2.037(8)
Fe2 C23 2.035(7)
Fe2 C18 2.035(7)
Fe2 C24 2.041(8)
Fe2 C25 2.043(8)
Fe2 C19 2.056(7)
Fe2 C21 2.055(8)
Fe2 C20 2.065(7)
Fe2 C16 2.082(6)
C1 C5 1.421(10)
C1 C2 1.455(9)
O1 C11 1.345(8)
O1 C13 1.457(9)
N1 C11 1.278(9)
N1 C12 1.502(9)
O2 C26 1.365(8)
O2 C28 1.453(8)
N2 C26 1.293(8)
N2 C27 1.506(9)
C2 C11 1.457(10)
C2 C3 1.468(9)
C3 C4 1.412(10)
C3 H3 0.9500
C4 C5 1.445(10)
C4 H4 0.9500
C5 H5 0.9500
C6 C10 1.410(11)
C6 C7 1.444(12)
C6 H6 0.9500
C7 C8 1.389(12)
C7 H7 0.9500
C8 C9 1.454(11)
C8 H8 0.9500
C9 C10 1.425(11)
C9 H9 0.9500
C10 H10 0.9500
C12 C14 1.516(10)
C12 C15 1.524(10)
C12 C13 1.545(10)
C13 H13A 0.9900
C13 H13B 0.9900
C14 H14A 0.9800
C14 H14B 0.9800
C14 H14C 0.9800
C15 H15A 0.9800
C15 H15B 0.9800
C15 H15C 0.9800
C16 C20 1.440(9)
C16 C17 1.461(9)
C17 C18 1.437(9)
C17 C26 1.449(9)
C18 C19 1.420(10)
C18 H18 0.9500
C19 C20 1.440(9)
C19 H19 0.9500
C20 H20 0.9500
C21 C25 1.423(12)
C21 C22 1.430(12)
C21 H21 0.9500
C22 C23 1.422(12)
C22 H22 0.9500
C23 C24 1.406(11)
C23 H23 0.9500
C24 C25 1.434(11)
C24 H24 0.9500
C25 H25 0.9500
C27 C30 1.509(10)
C27 C28 1.529(10)
C27 C29 1.539(10)
C28 H28A 0.9900
C28 H28B 0.9900
C29 H29A 0.9800
C29 H29B 0.9800
C29 H29C 0.9800
C30 H30A 0.9800
C30 H30B 0.9800
C30 H30C 0.9800

loop_
_geom_torsion_atom_site_label_1
_geom_torsion_atom_site_label_2
_geom_torsion_atom_site_label_3
_geom_torsion_atom_site_label_4
_geom_torsion
C1 Au1 Au2 C16 137.3(3)
N2 Au1 Au2 C16 -46.8(2)
C1 Au1 Au2 N1 -46.3(3)
N2 Au1 Au2 N1 129.6(2)
N2 Au1 C1 C5 145(3)
Au2 Au1 C1 C5 -142.8(6)
N2 Au1 C1 C2 -32(4)
Au2 Au1 C1 C2 40.8(5)
N2 Au1 C1 Fe1 -119(3)
Au2 Au1 C1 Fe1 -46.7(4)
C3 Fe1 C1 C5 -79.5(4)
C2 Fe1 C1 C5 -118.2(5)
C10 Fe1 C1 C5 78.5(5)
C9 Fe1 C1 C5 44.4(9)
C7 Fe1 C1 C5 161.9(4)
C6 Fe1 C1 C5 119.6(4)
C4 Fe1 C1 C5 -36.4(4)
C8 Fe1 C1 C5 -167.3(7)
C3 Fe1 C1 C2 38.7(4)
C10 Fe1 C1 C2 -163.2(4)
C9 Fe1 C1 C2 162.6(8)
C7 Fe1 C1 C2 -79.8(5)
C6 Fe1 C1 C2 -122.2(4)
C4 Fe1 C1 C2 81.9(4)
C8 Fe1 C1 C2 -49.1(8)
C5 Fe1 C1 C2 118.2(5)
C3 Fe1 C1 Au1 154.7(5)
C2 Fe1 C1 Au1 116.0(6)
C10 Fe1 C1 Au1 -47.2(6)
C9 Fe1 C1 Au1 -81.4(10)
C7 Fe1 C1 Au1 36.2(6)
C6 Fe1 C1 Au1 -6.2(6)
C4 Fe1 C1 Au1 -162.1(5)
C8 Fe1 C1 Au1 66.9(9)
C5 Fe1 C1 Au1 -125.8(7)
C16 Au2 N1 C11 100(4)
Au1 Au2 N1 C11 36.1(6)
C16 Au2 N1 C12 -68(4)
Au1 Au2 N1 C12 -131.5(5)
C1 Au1 N2 C26 111(3)
Au2 Au1 N2 C26 38.7(6)
C1 Au1 N2 C27 -59(3)
Au2 Au1 N2 C27 -131.9(5)
C5 C1 C2 C11 -179.5(6)
Au1 C1 C2 C11 -2.3(10)
Fe1 C1 C2 C11 121.7(7)
C5 C1 C2 C3 -0.6(7)
Au1 C1 C2 C3 176.6(4)
Fe1 C1 C2 C3 -59.4(4)
C5 C1 C2 Fe1 58.8(5)
Au1 C1 C2 Fe1 -124.1(5)
C3 Fe1 C2 C1 -118.9(5)
C10 Fe1 C2 C1 44.6(10)
C9 Fe1 C2 C1 -163.6(7)
C7 Fe1 C2 C1 119.2(4)
C6 Fe1 C2 C1 76.6(5)
C4 Fe1 C2 C1 -81.5(4)
C8 Fe1 C2 C1 160.1(4)
C5 Fe1 C2 C1 -37.4(4)
C3 Fe1 C2 C11 116.3(7)
C10 Fe1 C2 C11 -80.2(11)
C9 Fe1 C2 C11 71.5(10)
C7 Fe1 C2 C11 -5.6(7)
C6 Fe1 C2 C11 -48.2(7)
C4 Fe1 C2 C11 153.7(6)
C8 Fe1 C2 C11 35.3(7)
C5 Fe1 C2 C11 -162.3(6)
C1 Fe1 C2 C11 -124.8(7)
C10 Fe1 C2 C3 163.5(8)
C9 Fe1 C2 C3 -44.7(9)
C7 Fe1 C2 C3 -121.8(4)
C6 Fe1 C2 C3 -164.5(4)
C4 Fe1 C2 C3 37.4(4)
C8 Fe1 C2 C3 -81.0(5)
C5 Fe1 C2 C3 81.5(4)
C1 Fe1 C2 C3 118.9(5)
C1 C2 C3 C4 0.8(7)
C11 C2 C3 C4 179.8(6)
Fe1 C2 C3 C4 -60.5(5)
C1 C2 C3 Fe1 61.4(4)
C11 C2 C3 Fe1 -119.7(6)
C2 Fe1 C3 C4 118.5(6)
C10 Fe1 C3 C4 -47.2(9)
C9 Fe1 C3 C4 -79.3(5)
C7 Fe1 C3 C4 -163.0(4)
C6 Fe1 C3 C4 163.5(8)
C8 Fe1 C3 C4 -122.8(4)
C5 Fe1 C3 C4 38.3(4)
C1 Fe1 C3 C4 80.8(4)
C10 Fe1 C3 C2 -165.8(7)
C9 Fe1 C3 C2 162.2(4)
C7 Fe1 C3 C2 78.4(5)
C6 Fe1 C3 C2 44.9(10)
C4 Fe1 C3 C2 -118.5(6)
C8 Fe1 C3 C2 118.7(4)
C5 Fe1 C3 C2 -80.3(4)
C1 Fe1 C3 C2 -37.7(4)
C2 C3 C4 C5 -0.7(8)
Fe1 C3 C4 C5 -60.2(5)
C2 C3 C4 Fe1 59.5(4)
C2 Fe1 C4 C3 -39.1(4)
C10 Fe1 C4 C3 160.0(4)
C9 Fe1 C4 C3 118.2(4)
C7 Fe1 C4 C3 45.4(11)
C6 Fe1 C4 C3 -166.8(7)
C8 Fe1 C4 C3 76.4(5)
C5 Fe1 C4 C3 -118.5(6)
C1 Fe1 C4 C3 -83.1(4)
C3 Fe1 C4 C5 118.5(6)
C2 Fe1 C4 C5 79.4(4)
C10 Fe1 C4 C5 -81.6(5)
C9 Fe1 C4 C5 -123.3(4)
C7 Fe1 C4 C5 163.8(8)
C6 Fe1 C4 C5 -48.3(9)
C8 Fe1 C4 C5 -165.1(4)
C1 Fe1 C4 C5 35.3(4)
C2 C1 C5 C4 0.1(8)
Au1 C1 C5 C4 -176.8(5)
Fe1 C1 C5 C4 57.6(5)
C2 C1 C5 Fe1 -57.5(4)
Au1 C1 C5 Fe1 125.6(6)
C3 C4 C5 C1 0.4(8)
Fe1 C4 C5 C1 -59.0(5)
C3 C4 C5 Fe1 59.4(5)
C3 Fe1 C5 C1 84.4(4)
C2 Fe1 C5 C1 38.7(4)
C10 Fe1 C5 C1 -120.3(4)
C9 Fe1 C5 C1 -162.7(4)
C7 Fe1 C5 C1 -43.5(9)
C6 Fe1 C5 C1 -78.0(5)
C4 Fe1 C5 C1 122.2(6)
C8 Fe1 C5 C1 164.5(8)
C3 Fe1 C5 C4 -37.8(4)
C2 Fe1 C5 C4 -83.5(4)
C10 Fe1 C5 C4 117.5(4)
C9 Fe1 C5 C4 75.2(5)
C7 Fe1 C5 C4 -165.7(7)
C6 Fe1 C5 C4 159.8(4)
C8 Fe1 C5 C4 42.4(10)
C1 Fe1 C5 C4 -122.2(6)
C3 Fe1 C6 C10 161.7(8)
C2 Fe1 C6 C10 -163.6(4)
C9 Fe1 C6 C10 36.7(5)
C7 Fe1 C6 C10 117.9(6)
C4 Fe1 C6 C10 -46.2(9)
C8 Fe1 C6 C10 81.3(5)
C5 Fe1 C6 C10 -81.2(5)
C1 Fe1 C6 C10 -121.8(4)
C3 Fe1 C6 C7 43.8(11)
C2 Fe1 C6 C7 78.5(5)
C10 Fe1 C6 C7 -117.9(6)
C9 Fe1 C6 C7 -81.2(5)
C4 Fe1 C6 C7 -164.1(7)
C8 Fe1 C6 C7 -36.6(5)
C5 Fe1 C6 C7 160.9(4)
C1 Fe1 C6 C7 120.2(5)
C10 C6 C7 C8 0.5(8)
Fe1 C6 C7 C8 60.4(5)
C10 C6 C7 Fe1 -59.9(5)
C3 Fe1 C7 C8 75.8(5)
C2 Fe1 C7 C8 119.5(5)
C10 Fe1 C7 C8 -81.5(5)
C9 Fe1 C7 C8 -37.5(5)
C6 Fe1 C7 C8 -119.5(7)
C4 Fe1 C7 C8 42.0(11)
C5 Fe1 C7 C8 -166.6(7)
C1 Fe1 C7 C8 162.1(4)
C3 Fe1 C7 C6 -164.7(4)
C2 Fe1 C7 C6 -121.1(5)
C10 Fe1 C7 C6 38.0(4)
C9 Fe1 C7 C6 81.9(5)
C4 Fe1 C7 C6 161.5(8)
C8 Fe1 C7 C6 119.5(7)
C5 Fe1 C7 C6 -47.1(10)
C1 Fe1 C7 C6 -78.4(5)
C6 C7 C8 C9 -2.0(8)
Fe1 C7 C8 C9 57.5(5)
C6 C7 C8 Fe1 -59.5(5)
C3 Fe1 C8 C7 -122.8(5)
C2 Fe1 C8 C7 -78.7(5)
C10 Fe1 C8 C7 81.8(5)
C9 Fe1 C8 C7 120.9(6)
C6 Fe1 C8 C7 38.2(5)
C4 Fe1 C8 C7 -164.0(5)
C5 Fe1 C8 C7 163.6(8)
C1 Fe1 C8 C7 -42.8(9)
C3 Fe1 C8 C9 116.4(4)
C2 Fe1 C8 C9 160.5(4)
C10 Fe1 C8 C9 -39.1(4)
C7 Fe1 C8 C9 -120.9(6)
C6 Fe1 C8 C9 -82.7(5)
C4 Fe1 C8 C9 75.1(5)
C5 Fe1 C8 C9 42.8(10)
C1 Fe1 C8 C9 -163.7(6)
C7 C8 C9 C10 2.7(8)
Fe1 C8 C9 C10 60.8(5)
C7 C8 C9 Fe1 -58.2(5)
C3 Fe1 C9 C10 161.2(5)
C2 Fe1 C9 C10 -165.6(7)
C7 Fe1 C9 C10 -80.6(5)
C6 Fe1 C9 C10 -36.3(5)
C4 Fe1 C9 C10 119.7(5)
C8 Fe1 C9 C10 -116.4(7)
C5 Fe1 C9 C10 78.5(5)
C1 Fe1 C9 C10 46.0(10)
C3 Fe1 C9 C8 -82.5(5)
C2 Fe1 C9 C8 -49.2(10)
C10 Fe1 C9 C8 116.4(7)
C7 Fe1 C9 C8 35.8(5)
C6 Fe1 C9 C8 80.1(5)
C4 Fe1 C9 C8 -123.9(4)
C5 Fe1 C9 C8 -165.1(4)
C1 Fe1 C9 C8 162.4(7)
C7 C6 C10 C9 1.2(8)
Fe1 C6 C10 C9 -58.5(5)
C7 C6 C10 Fe1 59.7(5)
C8 C9 C10 C6 -2.4(8)
Fe1 C9 C10 C6 58.8(5)
C8 C9 C10 Fe1 -61.2(5)
C3 Fe1 C10 C6 -165.6(6)
C2 Fe1 C10 C6 43.1(11)
C9 Fe1 C10 C6 -121.2(7)
C7 Fe1 C10 C6 -38.9(5)
C4 Fe1 C10 C6 160.5(4)
C8 Fe1 C10 C6 -81.5(5)
C5 Fe1 C10 C6 117.6(4)
C1 Fe1 C10 C6 76.4(5)
C3 Fe1 C10 C9 -44.4(10)
C2 Fe1 C10 C9 164.3(8)
C7 Fe1 C10 C9 82.4(5)
C6 Fe1 C10 C9 121.2(7)
C4 Fe1 C10 C9 -78.2(5)
C8 Fe1 C10 C9 39.7(5)
C5 Fe1 C10 C9 -121.2(5)
C1 Fe1 C10 C9 -162.3(4)
C12 N1 C11 O1 -4.6(8)
Au2 N1 C11 O1 -173.4(4)
C12 N1 C11 C2 173.4(6)
Au2 N1 C11 C2 4.6(11)
C13 O1 C11 N1 -4.2(8)
C13 O1 C11 C2 177.5(6)
C1 C2 C11 N1 -37.6(11)
C3 C2 C11 N1 143.6(7)
Fe1 C2 C11 N1 57.2(10)
C1 C2 C11 O1 140.4(7)
C3 C2 C11 O1 -38.4(9)
Fe1 C2 C11 O1 -124.8(6)
C11 N1 C12 C14 -107.6(7)
Au2 N1 C12 C14 62.2(7)
C11 N1 C12 C15 129.9(7)
Au2 N1 C12 C15 -60.3(7)
C11 N1 C12 C13 10.6(7)
Au2 N1 C12 C13 -179.6(4)
C11 O1 C13 C12 10.6(7)
N1 C12 C13 O1 -12.4(7)
C14 C12 C13 O1 103.1(7)
C15 C12 C13 O1 -130.1(6)
N1 Au2 C16 C20 150(3)
Au1 Au2 C16 C20 -146.2(6)
N1 Au2 C16 C17 -22(4)
Au1 Au2 C16 C17 41.4(5)
N1 Au2 C16 Fe2 62(4)
Au1 Au2 C16 Fe2 125.0(3)
C17 Fe2 C16 C20 116.5(5)
C22 Fe2 C16 C20 -163.3(4)
C23 Fe2 C16 C20 168.6(7)
C18 Fe2 C16 C20 79.9(4)
C24 Fe2 C16 C20 -55.3(10)
C25 Fe2 C16 C20 -81.7(5)
C19 Fe2 C16 C20 36.6(4)
C21 Fe2 C16 C20 -122.2(4)
C22 Fe2 C16 C17 80.2(5)
C23 Fe2 C16 C17 52.1(9)
C18 Fe2 C16 C17 -36.7(4)
C24 Fe2 C16 C17 -171.8(8)
C25 Fe2 C16 C17 161.8(4)
C19 Fe2 C16 C17 -79.9(4)
C21 Fe2 C16 C17 121.2(4)
C20 Fe2 C16 C17 -116.5(5)
C17 Fe2 C16 Au2 -118.9(5)
C22 Fe2 C16 Au2 -38.7(5)
C23 Fe2 C16 Au2 -66.8(9)
C18 Fe2 C16 Au2 -155.5(5)
C24 Fe2 C16 Au2 69.3(10)
C25 Fe2 C16 Au2 42.9(5)
C19 Fe2 C16 Au2 161.2(5)
C21 Fe2 C16 Au2 2.4(5)
C20 Fe2 C16 Au2 124.6(6)
C20 C16 C17 C18 -0.9(7)
Au2 C16 C17 C18 173.1(5)
Fe2 C16 C17 C18 58.6(5)
C20 C16 C17 C26 -176.9(6)
Au2 C16 C17 C26 -2.9(10)
Fe2 C16 C17 C26 -117.4(7)
C20 C16 C17 Fe2 -59.5(4)
Au2 C16 C17 Fe2 114.5(5)
C22 Fe2 C17 C18 120.9(5)
C23 Fe2 C17 C18 79.4(5)
C24 Fe2 C17 C18 50.2(10)
C25 Fe2 C17 C18 -166.6(7)
C19 Fe2 C17 C18 -38.5(4)
C21 Fe2 C17 C18 162.7(4)
C20 Fe2 C17 C18 -82.7(4)
C16 Fe2 C17 C18 -121.7(5)
C22 Fe2 C17 C26 5.0(6)
C23 Fe2 C17 C26 -36.5(6)
C18 Fe2 C17 C26 -115.9(7)
C24 Fe2 C17 C26 -65.7(10)
C25 Fe2 C17 C26 77.5(10)
C19 Fe2 C17 C26 -154.4(6)
C21 Fe2 C17 C26 46.8(7)
C20 Fe2 C17 C26 161.3(6)
C16 Fe2 C17 C26 122.4(7)
C22 Fe2 C17 C16 -117.4(4)
C23 Fe2 C17 C16 -158.9(4)
C18 Fe2 C17 C16 121.7(5)
C24 Fe2 C17 C16 171.8(8)
C25 Fe2 C17 C16 -44.9(9)
C19 Fe2 C17 C16 83.1(4)
C21 Fe2 C17 C16 -75.6(5)
C20 Fe2 C17 C16 38.9(4)
C26 C17 C18 C19 177.5(6)
C16 C17 C18 C19 1.2(8)
Fe2 C17 C18 C19 60.8(5)
C26 C17 C18 Fe2 116.6(6)
C16 C17 C18 Fe2 -59.6(5)
C17 Fe2 C18 C19 -117.3(6)
C22 Fe2 C18 C19 165.5(4)
C23 Fe2 C18 C19 123.3(4)
C24 Fe2 C18 C19 81.9(5)
C25 Fe2 C18 C19 47.9(10)
C21 Fe2 C18 C19 -160.7(8)
C20 Fe2 C18 C19 -37.2(4)
C16 Fe2 C18 C19 -80.5(4)
C22 Fe2 C18 C17 -77.2(5)
C23 Fe2 C18 C17 -119.4(4)
C24 Fe2 C18 C17 -160.8(4)
C25 Fe2 C18 C17 165.3(8)
C19 Fe2 C18 C17 117.3(6)
C21 Fe2 C18 C17 -43.4(10)
C20 Fe2 C18 C17 80.2(4)
C16 Fe2 C18 C17 36.8(4)
C17 C18 C19 C20 -1.1(8)
Fe2 C18 C19 C20 58.7(5)
C17 C18 C19 Fe2 -59.7(5)
C17 Fe2 C19 C18 39.3(4)
C22 Fe2 C19 C18 -37.7(11)
C23 Fe2 C19 C18 -75.6(5)
C24 Fe2 C19 C18 -118.2(4)
C25 Fe2 C19 C18 -161.9(4)
C21 Fe2 C19 C18 160.2(8)
C20 Fe2 C19 C18 120.5(6)
C16 Fe2 C19 C18 84.1(4)
C17 Fe2 C19 C20 -81.2(4)
C22 Fe2 C19 C20 -158.2(8)
C23 Fe2 C19 C20 164.0(4)
C18 Fe2 C19 C20 -120.5(6)
C24 Fe2 C19 C20 121.3(4)
C25 Fe2 C19 C20 77.6(5)
C21 Fe2 C19 C20 39.7(10)
C16 Fe2 C19 C20 -36.4(4)
C17 C16 C20 C19 0.2(7)
Au2 C16 C20 C19 -173.5(5)
Fe2 C16 C20 C19 -58.0(5)
C17 C16 C20 Fe2 58.2(4)
Au2 C16 C20 Fe2 -115.5(5)
C18 C19 C20 C16 0.6(8)
Fe2 C19 C20 C16 58.6(5)
C18 C19 C20 Fe2 -58.1(5)
C17 Fe2 C20 C16 -39.9(4)
C22 Fe2 C20 C16 39.3(9)
C23 Fe2 C20 C16 -166.4(9)
C18 Fe2 C20 C16 -84.6(4)
C24 Fe2 C20 C16 158.9(4)
C25 Fe2 C20 C16 116.7(4)
C19 Fe2 C20 C16 -121.5(6)
C21 Fe2 C20 C16 74.2(5)
C17 Fe2 C20 C19 81.7(4)
C22 Fe2 C20 C19 160.8(7)
C23 Fe2 C20 C19 -44.8(11)
C18 Fe2 C20 C19 36.9(4)
C24 Fe2 C20 C19 -79.6(5)
C25 Fe2 C20 C19 -121.8(5)
C21 Fe2 C20 C19 -164.3(5)
C16 Fe2 C20 C19 121.5(6)
C17 Fe2 C21 C25 162.6(4)
C22 Fe2 C21 C25 -119.3(7)
C23 Fe2 C21 C25 -81.7(5)
C18 Fe2 C21 C25 -165.2(7)
C24 Fe2 C21 C25 -38.2(5)
C19 Fe2 C21 C25 51.3(10)
C20 Fe2 C21 C25 80.7(5)
C16 Fe2 C21 C25 121.0(5)
C17 Fe2 C21 C22 -78.1(5)
C23 Fe2 C21 C22 37.6(5)
C18 Fe2 C21 C22 -45.9(10)
C24 Fe2 C21 C22 81.1(5)
C25 Fe2 C21 C22 119.3(7)
C19 Fe2 C21 C22 170.6(8)
C20 Fe2 C21 C22 -159.9(4)
C16 Fe2 C21 C22 -119.7(5)
C25 C21 C22 C23 -0.5(9)
Fe2 C21 C22 C23 -59.2(5)
C25 C21 C22 Fe2 58.7(5)
C17 Fe2 C22 C21 119.5(5)
C23 Fe2 C22 C21 -119.6(7)
C18 Fe2 C22 C21 161.7(4)
C24 Fe2 C22 C21 -82.0(5)
C25 Fe2 C22 C21 -37.6(5)
C19 Fe2 C22 C21 -170.3(8)
C20 Fe2 C22 C21 48.1(10)
C16 Fe2 C22 C21 76.5(5)
C17 Fe2 C22 C23 -121.0(5)
C18 Fe2 C22 C23 -78.8(5)
C24 Fe2 C22 C23 37.6(5)
C25 Fe2 C22 C23 82.0(5)
C19 Fe2 C22 C23 -50.7(11)
C21 Fe2 C22 C23 119.6(7)
C20 Fe2 C22 C23 167.7(7)
C16 Fe2 C22 C23 -163.9(4)
C21 C22 C23 C24 -0.2(9)
Fe2 C22 C23 C24 -59.8(6)
C21 C22 C23 Fe2 59.6(5)
C17 Fe2 C23 C24 -164.3(5)
C22 Fe2 C23 C24 118.9(7)
C18 Fe2 C23 C24 -121.3(5)
C25 Fe2 C23 C24 37.6(5)
C19 Fe2 C23 C24 -80.0(6)
C21 Fe2 C23 C24 81.3(5)
C20 Fe2 C23 C24 -46.0(12)
C16 Fe2 C23 C24 157.5(7)
C17 Fe2 C23 C22 76.8(5)
C18 Fe2 C23 C22 119.7(5)
C24 Fe2 C23 C22 -118.9(7)
C25 Fe2 C23 C22 -81.3(5)
C19 Fe2 C23 C22 161.0(5)
C21 Fe2 C23 C22 -37.6(5)
C20 Fe2 C23 C22 -164.9(8)
C16 Fe2 C23 C22 38.5(10)
C22 C23 C24 C25 0.8(9)
Fe2 C23 C24 C25 -58.8(5)
C22 C23 C24 Fe2 59.6(5)
C17 Fe2 C24 C23 39.7(11)
C22 Fe2 C24 C23 -38.1(5)
C18 Fe2 C24 C23 77.1(6)
C25 Fe2 C24 C23 -120.0(7)
C19 Fe2 C24 C23 120.3(5)
C21 Fe2 C24 C23 -82.2(5)
C20 Fe2 C24 C23 163.5(5)
C16 Fe2 C24 C23 -155.6(7)
C17 Fe2 C24 C25 159.7(7)
C22 Fe2 C24 C25 82.0(5)
C23 Fe2 C24 C25 120.0(7)
C18 Fe2 C24 C25 -162.9(5)
C19 Fe2 C24 C25 -119.6(5)
C21 Fe2 C24 C25 37.8(5)
C20 Fe2 C24 C25 -76.5(6)
C16 Fe2 C24 C25 -35.6(11)
C22 C21 C25 C24 0.9(9)
Fe2 C21 C25 C24 59.4(5)
C22 C21 C25 Fe2 -58.5(5)
C23 C24 C25 C21 -1.1(9)
Fe2 C24 C25 C21 -59.9(5)
C23 C24 C25 Fe2 58.8(6)
C17 Fe2 C25 C21 -42.1(10)
C22 Fe2 C25 C21 37.8(5)
C23 Fe2 C25 C21 81.9(5)
C18 Fe2 C25 C21 164.2(8)
C24 Fe2 C25 C21 118.8(7)
C19 Fe2 C25 C21 -160.1(5)
C20 Fe2 C25 C21 -117.9(5)
C16 Fe2 C25 C21 -75.2(5)
C17 Fe2 C25 C24 -160.9(7)
C22 Fe2 C25 C24 -81.0(5)
C23 Fe2 C25 C24 -36.9(5)
C18 Fe2 C25 C24 45.4(11)
C19 Fe2 C25 C24 81.1(5)
C21 Fe2 C25 C24 -118.8(7)
C20 Fe2 C25 C24 123.3(5)
C16 Fe2 C25 C24 166.0(5)
C27 N2 C26 O2 -7.1(8)
Au1 N2 C26 O2 -178.7(4)
C27 N2 C26 C17 173.2(6)
Au1 N2 C26 C17 1.6(10)
C28 O2 C26 N2 -7.5(8)
C28 O2 C26 C17 172.3(6)
C18 C17 C26 N2 148.6(7)
C16 C17 C26 N2 -35.8(11)
Fe2 C17 C26 N2 -126.2(7)
C18 C17 C26 O2 -31.1(9)
C16 C17 C26 O2 144.5(6)
Fe2 C17 C26 O2 54.1(7)
C26 N2 C27 C30 136.1(6)
Au1 N2 C27 C30 -51.5(7)
C26 N2 C27 C28 17.5(7)
Au1 N2 C27 C28 -170.1(4)
C26 N2 C27 C29 -100.8(6)
Au1 N2 C27 C29 71.6(7)
C26 O2 C28 C27 18.2(7)
C30 C27 C28 O2 -139.1(6)
N2 C27 C28 O2 -21.1(7)
C29 C27 C28 O2 93.5(7)
